data_7034503
loop_
_publ_author_name
'Pinkas, Ji\<r\'i'
'Gyepes, R\'obert'
'C\'isa\<rov\'a, Ivana'
'Kubi\<sta, Ji\<r\'i'
'Hor\'a\<cek, Michal'
'Mach, Karel'

_publ_section_title
;
 Displacement of ethene from the decamethyltitanocene-ethene complex with
 internal alkynes, substituent-dependent alkyne-to-allene rearrangement,
 and the electronic transition relevant to the back-bonding interaction.
;
_journal_issue 16
_journal_name_full 'Dalton transactions (Cambridge, England : 2003)'
_journal_page_first 7276
_journal_page_last 7291
_journal_paper_doi 10.1039/c5dt00351b
_journal_volume 44
_journal_year 2015
_chemical_compound_source 'synthesized by the authors'
_chemical_formula_moiety 'C31 H44 Si Ti'
_chemical_formula_sum 'C31 H44 Si Ti'
_chemical_formula_weight 492.65
_chemical_name_systematic
; 
 ? 
;
_space_group_IT_number 29
_symmetry_cell_setting orthorhombic
_symmetry_space_group_name_Hall 'P 2c -2ac'
_symmetry_space_group_name_H-M 'P c a 21'
_atom_sites_solution_hydrogens difmap
_atom_sites_solution_primary direct
_atom_sites_solution_secondary difmap
_audit_creation_method SHELXL-97
_audit_update_record
;
2015-02-23 deposited with the CCDC.
2015-02-26 downloaded from the CCDC.
;
_cell_angle_alpha 90.00
_cell_angle_beta 90.00
_cell_angle_gamma 90.00
_cell_formula_units_Z 4
_cell_length_a 17.9326(6)
_cell_length_b 9.3275(3)
_cell_length_c 16.6995(6)
_cell_measurement_reflns_used 7145
_cell_measurement_temperature 150(2)
_cell_measurement_theta_max 27.50
_cell_measurement_theta_min 2.44
_cell_volume 2793.26(16)
_computing_cell_refinement 'Bruker SAINT'
_computing_data_collection 'Bruker APEX2'
_computing_data_reduction 'Bruker SAINT'
_computing_structure_refinement 'SHELXS-97 (Sheldrick, 2008)'
_computing_structure_solution 'SHELXS-97 (Sheldrick, 2008)'
_diffrn_ambient_temperature 150(2)
_diffrn_measured_fraction_theta_full 0.998
_diffrn_measured_fraction_theta_max 0.998
_diffrn_measurement_device_type 'Bruker APEX-II CCD'
_diffrn_measurement_method '\f and \w scans'
_diffrn_radiation_monochromator graphite
_diffrn_radiation_source 'fine-focus sealed tube'
_diffrn_radiation_type MoK\a
_diffrn_radiation_wavelength 0.71073
_diffrn_reflns_av_R_equivalents 0.0287
_diffrn_reflns_av_sigmaI/netI 0.0360
_diffrn_reflns_limit_h_max 23
_diffrn_reflns_limit_h_min -17
_diffrn_reflns_limit_k_max 11
_diffrn_reflns_limit_k_min -12
_diffrn_reflns_limit_l_max 16
_diffrn_reflns_limit_l_min -21
_diffrn_reflns_number 16306
_diffrn_reflns_theta_full 27.50
_diffrn_reflns_theta_max 27.50
_diffrn_reflns_theta_min 2.18
_diffrn_standards_number 0
_exptl_absorpt_coefficient_mu 0.366
_exptl_absorpt_correction_T_max 0.8845
_exptl_absorpt_correction_T_min 0.8137
_exptl_absorpt_correction_type multi-scan
_exptl_crystal_colour red
_exptl_crystal_density_diffrn 1.171
_exptl_crystal_density_method 'not measured'
_exptl_crystal_description prism
_exptl_crystal_F_000 1064
_exptl_crystal_size_max 0.59
_exptl_crystal_size_mid 0.47
_exptl_crystal_size_min 0.34
_refine_diff_density_max 0.272
_refine_diff_density_min -0.198
_refine_diff_density_rms 0.043
_refine_ls_abs_structure_details 'Flack H D (1983), Acta Cryst. A39, 876-881'
_refine_ls_abs_structure_Flack -0.002(19)
_refine_ls_extinction_method none
_refine_ls_goodness_of_fit_ref 1.052
_refine_ls_hydrogen_treatment constr
_refine_ls_matrix_type full
_refine_ls_number_parameters 311
_refine_ls_number_reflns 5418
_refine_ls_number_restraints 1
_refine_ls_restrained_S_all 1.052
_refine_ls_R_factor_all 0.0367
_refine_ls_R_factor_gt 0.0307
_refine_ls_shift/su_max 0.005
_refine_ls_shift/su_mean 0.000
_refine_ls_structure_factor_coef Fsqd
_refine_ls_weighting_details 'calc w=1/[\s^2^(Fo^2^)+(0.0428P)^2^+0.2505P] where P=(Fo^2^+2Fc^2^)/3'
_refine_ls_weighting_scheme calc
_refine_ls_wR_factor_gt 0.0744
_refine_ls_wR_factor_ref 0.0768
_reflns_number_gt 4919
_reflns_number_total 5418
_reflns_threshold_expression I>2\s(I)
_cod_data_source_file c5dt00351b2.cif
_cod_data_source_block 6
_cod_depositor_comments
;
The following automatic conversions were performed:

'_symmetry_cell_setting' value 'Orthorhombic' changed to
'orthorhombic' according to
/usr/data/users/saulius/crontab/automatic-downloads/rss-feeds/RSC/lib/dictionaries/cif_core.dic
dictionary named 'cif_core.dic' version 2.4.2 from 2011-04-26.

Automatic conversion script
Id: cif_fix_values 3105 2015-03-04 15:46:00Z robertas 

 Adding full bibliography for 7034502--7034505.cif.

The following automatic conversions were performed:

'_exptl_absorpt_correction_type' value 'multi-scans' was replaced
with the value 'multi-scan' as specified in the replacement file
'src/cod-tools/trunk/data/replacement-values/replacement_values.lst'.

Automatic conversion script
Id: cif_fix_values 5376 2017-05-30 11:51:03Z andrius 
;
_cod_original_sg_symbol_H-M Pca2(1)
_cod_database_code 7034503

loop_
_symmetry_equiv_pos_as_xyz
'x, y, z'
'-x, -y, z+1/2'
'-x+1/2, y, z+1/2'
'x+1/2, -y, z'

loop_
_atom_site_label
_atom_site_type_symbol
_atom_site_fract_x
_atom_site_fract_y
_atom_site_fract_z
_atom_site_U_iso_or_equiv
_atom_site_adp_type
_atom_site_occupancy
_atom_site_symmetry_multiplicity
_atom_site_calc_flag
_atom_site_refinement_flags
Ti1 Ti 0.625706(17) 0.18315(3) 0.74874(2) 0.01472(8) Uani 1 1 d .
Si1 Si 0.49028(3) 0.36038(6) 0.60020(3) 0.02101(12) Uani 1 1 d .
C1 C 0.56124(11) -0.0408(2) 0.76454(12) 0.0231(5) Uani 1 1 d .
C2 C 0.63066(13) -0.0560(2) 0.80369(14) 0.0266(5) Uani 1 1 d .
C3 C 0.68741(11) -0.05255(19) 0.74513(16) 0.0265(4) Uani 1 1 d .
C4 C 0.65353(13) -0.0267(2) 0.66974(14) 0.0260(5) Uani 1 1 d .
C5 C 0.57537(12) -0.0240(2) 0.68139(13) 0.0239(5) Uani 1 1 d .
C6 C 0.48573(14) -0.0667(3) 0.80050(17) 0.0384(6) Uani 1 1 d .
H6A H 0.4692 -0.1642 0.7875 0.058 Uiso 1 1 calc R
H6B H 0.4501 0.0027 0.7787 0.058 Uiso 1 1 calc R
H6C H 0.4886 -0.0556 0.8588 0.058 Uiso 1 1 calc R
C7 C 0.63969(17) -0.0892(3) 0.89152(15) 0.0416(6) Uani 1 1 d .
H7A H 0.6928 -0.1000 0.9041 0.062 Uiso 1 1 calc R
H7B H 0.6134 -0.1784 0.9042 0.062 Uiso 1 1 calc R
H7C H 0.6188 -0.0106 0.9234 0.062 Uiso 1 1 calc R
C8 C 0.76641(13) -0.1038(3) 0.7556(2) 0.0473(7) Uani 1 1 d .
H8A H 0.7803 -0.0979 0.8122 0.071 Uiso 1 1 calc R
H8B H 0.8000 -0.0435 0.7238 0.071 Uiso 1 1 calc R
H8C H 0.7703 -0.2035 0.7375 0.071 Uiso 1 1 calc R
C9 C 0.69407(15) -0.0202(3) 0.59121(16) 0.0451(7) Uani 1 1 d .
H9A H 0.7417 0.0297 0.5985 0.068 Uiso 1 1 calc R
H9B H 0.6636 0.0316 0.5520 0.068 Uiso 1 1 calc R
H9C H 0.7034 -0.1178 0.5719 0.068 Uiso 1 1 calc R
C10 C 0.51615(15) -0.0225(2) 0.61834(15) 0.0385(6) Uani 1 1 d .
H10A H 0.4967 -0.1197 0.6109 0.058 Uiso 1 1 calc R
H10B H 0.5374 0.0121 0.5678 0.058 Uiso 1 1 calc R
H10C H 0.4756 0.0412 0.6350 0.058 Uiso 1 1 calc R
C11 C 0.65314(12) 0.4356(2) 0.79029(13) 0.0251(5) Uani 1 1 d .
C12 C 0.67564(12) 0.3416(2) 0.85205(13) 0.0253(5) Uani 1 1 d .
C13 C 0.73526(12) 0.2554(2) 0.82301(12) 0.0243(5) Uani 1 1 d .
C14 C 0.74666(10) 0.2915(2) 0.74167(15) 0.0236(4) Uani 1 1 d .
C15 C 0.69521(12) 0.4017(2) 0.72168(12) 0.0253(5) Uani 1 1 d .
C16 C 0.59784(15) 0.5544(3) 0.79732(17) 0.0398(6) Uani 1 1 d .
H16A H 0.6215 0.6452 0.7822 0.060 Uiso 1 1 calc R
H16B H 0.5801 0.5606 0.8527 0.060 Uiso 1 1 calc R
H16C H 0.5556 0.5356 0.7617 0.060 Uiso 1 1 calc R
C17 C 0.64987(16) 0.3465(3) 0.93757(14) 0.0416(6) Uani 1 1 d .
H17A H 0.6832 0.4086 0.9686 0.062 Uiso 1 1 calc R
H17B H 0.6506 0.2495 0.9601 0.062 Uiso 1 1 calc R
H17C H 0.5990 0.3846 0.9398 0.062 Uiso 1 1 calc R
C18 C 0.78734(14) 0.1737(3) 0.87659(15) 0.0390(6) Uani 1 1 d .
H18A H 0.8269 0.1300 0.8443 0.058 Uiso 1 1 calc R
H18B H 0.7596 0.0985 0.9047 0.058 Uiso 1 1 calc R
H18C H 0.8095 0.2394 0.9157 0.058 Uiso 1 1 calc R
C19 C 0.81175(13) 0.2491(3) 0.69032(16) 0.0398(6) Uani 1 1 d .
H19A H 0.8472 0.3289 0.6874 0.060 Uiso 1 1 calc R
H19B H 0.7941 0.2256 0.6364 0.060 Uiso 1 1 calc R
H19C H 0.8364 0.1652 0.7137 0.060 Uiso 1 1 calc R
C20 C 0.69494(15) 0.4815(3) 0.64308(15) 0.0404(6) Uani 1 1 d .
H20A H 0.6484 0.5358 0.6380 0.061 Uiso 1 1 calc R
H20B H 0.6988 0.4128 0.5989 0.061 Uiso 1 1 calc R
H20C H 0.7374 0.5475 0.6413 0.061 Uiso 1 1 calc R
C21 C 0.53348(11) 0.2814(2) 0.69096(12) 0.0175(4) Uani 1 1 d .
C22 C 0.51879(10) 0.2630(2) 0.76666(11) 0.0165(4) Uani 1 1 d .
C23 C 0.45796(11) 0.2986(2) 0.82272(12) 0.0177(4) Uani 1 1 d .
C24 C 0.39897(11) 0.3889(2) 0.80085(12) 0.0213(4) Uani 1 1 d .
H24 H 0.3986 0.4296 0.7487 0.026 Uiso 1 1 calc R
C25 C 0.34127(12) 0.4205(2) 0.85292(13) 0.0261(5) Uani 1 1 d .
H25 H 0.3018 0.4815 0.8364 0.031 Uiso 1 1 calc R
C26 C 0.34142(13) 0.3624(3) 0.92946(13) 0.0295(5) Uani 1 1 d .
H26 H 0.3017 0.3827 0.9654 0.035 Uiso 1 1 calc R
C27 C 0.39924(13) 0.2756(3) 0.95296(13) 0.0279(5) Uani 1 1 d .
H27 H 0.3995 0.2359 1.0054 0.034 Uiso 1 1 calc R
C28 C 0.45730(12) 0.2452(2) 0.90077(12) 0.0234(4) Uani 1 1 d .
H28 H 0.4974 0.1868 0.9185 0.028 Uiso 1 1 calc R
C29 C 0.39222(13) 0.2960(3) 0.58399(15) 0.0320(5) Uani 1 1 d .
H29A H 0.3929 0.1943 0.5692 0.048 Uiso 1 1 calc R
H29B H 0.3691 0.3517 0.5409 0.048 Uiso 1 1 calc R
H29C H 0.3635 0.3085 0.6334 0.048 Uiso 1 1 calc R
C30 C 0.54398(14) 0.3184(3) 0.50701(13) 0.0323(5) Uani 1 1 d .
H30A H 0.5959 0.3489 0.5137 0.048 Uiso 1 1 calc R
H30B H 0.5218 0.3694 0.4616 0.048 Uiso 1 1 calc R
H30C H 0.5424 0.2149 0.4970 0.048 Uiso 1 1 calc R
C31 C 0.48584(13) 0.5608(2) 0.61002(13) 0.0297(5) Uani 1 1 d .
H31A H 0.4629 0.5860 0.6614 0.045 Uiso 1 1 calc R
H31B H 0.4560 0.6004 0.5662 0.045 Uiso 1 1 calc R
H31C H 0.5364 0.6005 0.6077 0.045 Uiso 1 1 calc R

loop_
_atom_site_aniso_label
_atom_site_aniso_U_11
_atom_site_aniso_U_22
_atom_site_aniso_U_33
_atom_site_aniso_U_23
_atom_site_aniso_U_13
_atom_site_aniso_U_12
Ti1 0.01152(14) 0.01380(14) 0.01884(15) -0.00112(15) -0.00070(15) -0.00077(13)
Si1 0.0192(3) 0.0258(3) 0.0180(2) 0.0023(2) 0.0002(2) 0.0029(2)
C1 0.0191(10) 0.0125(9) 0.0378(14) -0.0010(8) -0.0004(9) -0.0016(8)
C2 0.0311(13) 0.0126(9) 0.0360(12) 0.0019(9) -0.0036(10) 0.0017(9)
C3 0.0230(10) 0.0184(9) 0.0382(11) -0.0047(11) -0.0011(11) 0.0046(8)
C4 0.0257(12) 0.0178(10) 0.0346(12) -0.0090(9) 0.0020(10) 0.0018(9)
C5 0.0222(11) 0.0138(9) 0.0356(12) -0.0069(8) -0.0049(10) 0.0024(8)
C6 0.0290(14) 0.0236(12) 0.0626(17) -0.0036(11) 0.0121(12) -0.0105(10)
C7 0.0593(18) 0.0278(12) 0.0376(13) 0.0076(10) -0.0085(13) -0.0017(12)
C8 0.0271(12) 0.0410(13) 0.0739(19) -0.0130(15) -0.0055(15) 0.0144(11)
C9 0.0433(15) 0.0523(16) 0.0398(14) -0.0221(12) 0.0109(13) -0.0095(13)
C10 0.0415(14) 0.0222(11) 0.0518(17) -0.0104(10) -0.0196(12) -0.0021(11)
C11 0.0205(11) 0.0189(11) 0.0360(12) -0.0071(9) -0.0052(9) -0.0078(9)
C12 0.0212(11) 0.0297(12) 0.0250(10) -0.0084(9) 0.0000(9) -0.0113(9)
C13 0.0166(10) 0.0285(11) 0.0278(11) -0.0034(9) -0.0043(9) -0.0070(9)
C14 0.0136(8) 0.0291(10) 0.0281(10) -0.0053(10) -0.0023(10) -0.0075(8)
C15 0.0235(11) 0.0244(11) 0.0280(11) 0.0011(8) -0.0021(9) -0.0132(9)
C16 0.0366(14) 0.0214(12) 0.0614(17) -0.0133(11) -0.0043(12) -0.0017(11)
C17 0.0426(15) 0.0532(16) 0.0288(13) -0.0144(11) 0.0016(12) -0.0141(13)
C18 0.0319(13) 0.0431(14) 0.0419(14) 0.0010(11) -0.0167(11) -0.0041(11)
C19 0.0205(12) 0.0529(16) 0.0459(15) -0.0076(12) 0.0087(11) -0.0080(12)
C20 0.0404(16) 0.0378(14) 0.0430(14) 0.0170(11) -0.0068(12) -0.0159(12)
C21 0.0152(9) 0.0131(9) 0.0243(10) -0.0018(8) -0.0042(8) -0.0011(8)
C22 0.0156(9) 0.0113(8) 0.0227(10) -0.0005(7) -0.0017(8) -0.0015(7)
C23 0.0147(10) 0.0170(9) 0.0215(10) -0.0034(7) -0.0008(8) -0.0025(8)
C24 0.0204(11) 0.0207(10) 0.0227(10) 0.0007(8) -0.0002(8) 0.0007(9)
C25 0.0188(11) 0.0264(11) 0.0332(11) -0.0055(9) 0.0007(9) 0.0059(9)
C26 0.0243(12) 0.0354(12) 0.0289(12) -0.0097(9) 0.0105(10) -0.0008(10)
C27 0.0283(12) 0.0345(12) 0.0211(10) 0.0023(9) 0.0023(10) -0.0056(10)
C28 0.0214(11) 0.0243(10) 0.0246(10) 0.0034(8) -0.0009(9) 0.0014(9)
C29 0.0231(12) 0.0446(14) 0.0282(12) -0.0004(10) -0.0025(10) 0.0017(11)
C30 0.0345(14) 0.0412(14) 0.0211(11) -0.0001(9) 0.0047(10) -0.0002(11)
C31 0.0313(12) 0.0279(11) 0.0300(12) 0.0074(9) 0.0021(10) 0.0082(10)

loop_
_atom_type_symbol
_atom_type_description
_atom_type_scat_dispersion_real
_atom_type_scat_dispersion_imag
_atom_type_scat_source
C C 0.0033 0.0016 'International Tables Vol C Tables 4.2.6.8 and 6.1.1.4'
H H 0.0000 0.0000 'International Tables Vol C Tables 4.2.6.8 and 6.1.1.4'
Si Si 0.0817 0.0704 'International Tables Vol C Tables 4.2.6.8 and 6.1.1.4'
Ti Ti 0.2776 0.4457 'International Tables Vol C Tables 4.2.6.8 and 6.1.1.4'

loop_
_geom_angle_atom_site_label_1
_geom_angle_atom_site_label_2
_geom_angle_atom_site_label_3
_geom_angle
C22 Ti1 C21 36.10(8)
C22 Ti1 C14 133.69(7)
C21 Ti1 C14 120.06(8)
C22 Ti1 C1 81.49(7)
C21 Ti1 C1 92.88(7)
C14 Ti1 C1 143.91(7)
C22 Ti1 C5 90.52(7)
C21 Ti1 C5 80.91(7)
C14 Ti1 C5 130.85(7)
C1 Ti1 C5 34.33(7)
C22 Ti1 C4 124.08(8)
C21 Ti1 C4 105.24(8)
C14 Ti1 C4 97.37(7)
C1 Ti1 C4 56.90(8)
C5 Ti1 C4 34.12(8)
C22 Ti1 C2 108.09(8)
C21 Ti1 C2 126.90(8)
C14 Ti1 C2 112.05(8)
C1 Ti1 C2 34.13(7)
C5 Ti1 C2 56.67(8)
C4 Ti1 C2 56.66(8)
C22 Ti1 C13 125.13(7)
C21 Ti1 C13 138.22(8)
C14 Ti1 C13 34.17(8)
C1 Ti1 C13 125.22(7)
C5 Ti1 C13 140.04(7)
C4 Ti1 C13 109.78(8)
C2 Ti1 C13 91.86(8)
C22 Ti1 C15 101.47(8)
C21 Ti1 C15 87.31(7)
C14 Ti1 C15 34.22(7)
C1 Ti1 C15 174.96(7)
C5 Ti1 C15 140.99(8)
C4 Ti1 C15 118.21(8)
C2 Ti1 C15 145.75(8)
C13 Ti1 C15 56.33(7)
C22 Ti1 C12 91.12(7)
C21 Ti1 C12 110.23(8)
C14 Ti1 C12 56.46(7)
C1 Ti1 C12 128.70(7)
C5 Ti1 C12 162.16(7)
C4 Ti1 C12 143.27(8)
C2 Ti1 C12 106.09(8)
C13 Ti1 C12 34.04(7)
C15 Ti1 C12 55.66(7)
C22 Ti1 C3 137.58(7)
C21 Ti1 C3 136.42(8)
C14 Ti1 C3 88.21(7)
C1 Ti1 C3 56.11(7)
C5 Ti1 C3 56.03(7)
C4 Ti1 C3 33.81(8)
C2 Ti1 C3 33.64(8)
C13 Ti1 C3 84.04(7)
C15 Ti1 C3 120.91(7)
C12 Ti1 C3 113.14(8)
C22 Ti1 C11 78.71(7)
C21 Ti1 C11 82.72(7)
C14 Ti1 C11 55.87(7)
C1 Ti1 C11 151.89(7)
C5 Ti1 C11 163.05(7)
C4 Ti1 C11 150.93(8)
C2 Ti1 C11 139.16(8)
C13 Ti1 C11 55.69(7)
C15 Ti1 C11 33.10(7)
C12 Ti1 C11 33.16(7)
C3 Ti1 C11 139.31(7)
C21 Si1 C30 112.42(10)
C21 Si1 C29 112.45(10)
C30 Si1 C29 107.16(11)
C21 Si1 C31 109.99(10)
C30 Si1 C31 107.62(11)
C29 Si1 C31 106.92(11)
C2 C1 C5 107.84(19)
C2 C1 C6 126.4(2)
C5 C1 C6 124.7(2)
C2 C1 Ti1 73.40(11)
C5 C1 Ti1 73.17(12)
C6 C1 Ti1 128.19(15)
C3 C2 C1 108.2(2)
C3 C2 C7 127.0(2)
C1 C2 C7 124.4(2)
C3 C2 Ti1 75.05(11)
C1 C2 Ti1 72.47(11)
C7 C2 Ti1 124.29(15)
C2 C3 C4 108.06(19)
C2 C3 C8 126.2(2)
C4 C3 C8 124.1(2)
C2 C3 Ti1 71.31(11)
C4 C3 Ti1 71.20(11)
C8 C3 Ti1 134.74(15)
C5 C4 C3 107.78(19)
C5 C4 C9 126.8(2)
C3 C4 C9 125.1(2)
C5 C4 Ti1 72.85(12)
C3 C4 Ti1 74.99(11)
C9 C4 Ti1 123.04(16)
C4 C5 C1 108.00(19)
C4 C5 C10 127.3(2)
C1 C5 C10 124.2(2)
C4 C5 Ti1 73.02(12)
C1 C5 Ti1 72.50(11)
C10 C5 Ti1 125.93(15)
C1 C6 H6A 109.5
C1 C6 H6B 109.5
H6A C6 H6B 109.5
C1 C6 H6C 109.5
H6A C6 H6C 109.5
H6B C6 H6C 109.5
C2 C7 H7A 109.5
C2 C7 H7B 109.5
H7A C7 H7B 109.5
C2 C7 H7C 109.5
H7A C7 H7C 109.5
H7B C7 H7C 109.5
C3 C8 H8A 109.5
C3 C8 H8B 109.5
H8A C8 H8B 109.5
C3 C8 H8C 109.5
H8A C8 H8C 109.5
H8B C8 H8C 109.5
C4 C9 H9A 109.5
C4 C9 H9B 109.5
H9A C9 H9B 109.5
C4 C9 H9C 109.5
H9A C9 H9C 109.5
H9B C9 H9C 109.5
C5 C10 H10A 109.5
C5 C10 H10B 109.5
H10A C10 H10B 109.5
C5 C10 H10C 109.5
H10A C10 H10C 109.5
H10B C10 H10C 109.5
C15 C11 C12 107.58(19)
C15 C11 C16 125.9(2)
C12 C11 C16 126.4(2)
C15 C11 Ti1 70.65(12)
C12 C11 Ti1 71.02(12)
C16 C11 Ti1 126.16(15)
C11 C12 C13 108.46(19)
C11 C12 C17 126.0(2)
C13 C12 C17 124.9(2)
C11 C12 Ti1 75.82(12)
C13 C12 Ti1 72.10(12)
C17 C12 Ti1 125.27(15)
C14 C13 C12 107.52(19)
C14 C13 C18 127.1(2)
C12 C13 C18 123.4(2)
C14 C13 Ti1 72.02(11)
C12 C13 Ti1 73.86(12)
C18 C13 Ti1 132.05(15)
C13 C14 C15 107.71(18)
C13 C14 C19 126.7(2)
C15 C14 C19 124.1(2)
C13 C14 Ti1 73.81(11)
C15 C14 Ti1 74.27(11)
C19 C14 Ti1 128.37(15)
C11 C15 C14 108.60(19)
C11 C15 C20 126.6(2)
C14 C15 C20 124.3(2)
C11 C15 Ti1 76.24(12)
C14 C15 Ti1 71.51(11)
C20 C15 Ti1 124.98(15)
C11 C16 H16A 109.5
C11 C16 H16B 109.5
H16A C16 H16B 109.5
C11 C16 H16C 109.5
H16A C16 H16C 109.5
H16B C16 H16C 109.5
C12 C17 H17A 109.5
C12 C17 H17B 109.5
H17A C17 H17B 109.5
C12 C17 H17C 109.5
H17A C17 H17C 109.5
H17B C17 H17C 109.5
C13 C18 H18A 109.5
C13 C18 H18B 109.5
H18A C18 H18B 109.5
C13 C18 H18C 109.5
H18A C18 H18C 109.5
H18B C18 H18C 109.5
C14 C19 H19A 109.5
C14 C19 H19B 109.5
H19A C19 H19B 109.5
C14 C19 H19C 109.5
H19A C19 H19C 109.5
H19B C19 H19C 109.5
C15 C20 H20A 109.5
C15 C20 H20B 109.5
H20A C20 H20B 109.5
C15 C20 H20C 109.5
H20A C20 H20C 109.5
H20B C20 H20C 109.5
C22 C21 Si1 139.53(17)
C22 C21 Ti1 70.11(12)
Si1 C21 Ti1 150.26(12)
C21 C22 C23 137.39(19)
C21 C22 Ti1 73.79(12)
C23 C22 Ti1 148.64(14)
C28 C23 C24 116.86(19)
C28 C23 C22 121.25(18)
C24 C23 C22 121.88(18)
C25 C24 C23 121.9(2)
C25 C24 H24 119.0
C23 C24 H24 119.0
C24 C25 C26 119.6(2)
C24 C25 H25 120.2
C26 C25 H25 120.2
C27 C26 C25 119.7(2)
C27 C26 H26 120.2
C25 C26 H26 120.2
C26 C27 C28 120.5(2)
C26 C27 H27 119.7
C28 C27 H27 119.7
C27 C28 C23 121.3(2)
C27 C28 H28 119.3
C23 C28 H28 119.3
Si1 C29 H29A 109.5
Si1 C29 H29B 109.5
H29A C29 H29B 109.5
Si1 C29 H29C 109.5
H29A C29 H29C 109.5
H29B C29 H29C 109.5
Si1 C30 H30A 109.5
Si1 C30 H30B 109.5
H30A C30 H30B 109.5
Si1 C30 H30C 109.5
H30A C30 H30C 109.5
H30B C30 H30C 109.5
Si1 C31 H31A 109.5
Si1 C31 H31B 109.5
H31A C31 H31B 109.5
Si1 C31 H31C 109.5
H31A C31 H31C 109.5
H31B C31 H31C 109.5

loop_
_geom_bond_atom_site_label_1
_geom_bond_atom_site_label_2
_geom_bond_distance
Ti1 C22 2.0786(19)
Ti1 C21 2.123(2)
Ti1 C14 2.3960(18)
Ti1 C1 2.4020(19)
Ti1 C5 2.411(2)
Ti1 C4 2.413(2)
Ti1 C2 2.414(2)
Ti1 C13 2.419(2)
Ti1 C15 2.432(2)
Ti1 C12 2.442(2)
Ti1 C3 2.4620(18)
Ti1 C11 2.503(2)
Si1 C21 1.855(2)
Si1 C30 1.872(2)
Si1 C29 1.878(2)
Si1 C31 1.878(2)
C1 C2 1.413(3)
C1 C5 1.420(3)
C1 C6 1.501(3)
C2 C3 1.412(3)
C2 C7 1.508(3)
C3 C4 1.418(3)
C3 C8 1.505(3)
C4 C5 1.415(3)
C4 C9 1.501(3)
C5 C10 1.496(3)
C6 H6A 0.9800
C6 H6B 0.9800
C6 H6C 0.9800
C7 H7A 0.9800
C7 H7B 0.9800
C7 H7C 0.9800
C8 H8A 0.9800
C8 H8B 0.9800
C8 H8C 0.9800
C9 H9A 0.9800
C9 H9B 0.9800
C9 H9C 0.9800
C10 H10A 0.9800
C10 H10B 0.9800
C10 H10C 0.9800
C11 C15 1.408(3)
C11 C12 1.412(3)
C11 C16 1.492(3)
C12 C13 1.423(3)
C12 C17 1.502(3)
C13 C14 1.415(3)
C13 C18 1.501(3)
C14 C15 1.421(3)
C14 C19 1.501(3)
C15 C20 1.509(3)
C16 H16A 0.9800
C16 H16B 0.9800
C16 H16C 0.9800
C17 H17A 0.9800
C17 H17B 0.9800
C17 H17C 0.9800
C18 H18A 0.9800
C18 H18B 0.9800
C18 H18C 0.9800
C19 H19A 0.9800
C19 H19B 0.9800
C19 H19C 0.9800
C20 H20A 0.9800
C20 H20B 0.9800
C20 H20C 0.9800
C21 C22 1.302(3)
C22 C23 1.475(3)
C23 C28 1.396(3)
C23 C24 1.401(3)
C24 C25 1.383(3)
C24 H24 0.9500
C25 C26 1.388(3)
C25 H25 0.9500
C26 C27 1.373(3)
C26 H26 0.9500
C27 C28 1.387(3)
C27 H27 0.9500
C28 H28 0.9500
C29 H29A 0.9800
C29 H29B 0.9800
C29 H29C 0.9800
C30 H30A 0.9800
C30 H30B 0.9800
C30 H30C 0.9800
C31 H31A 0.9800
C31 H31B 0.9800
C31 H31C 0.9800
